data_2023378
loop_
_publ_author_name
'Upmann, Daniel'
'Jones, Peter G.'

_publ_section_title
;
 Crystal structures of six complexes of phosphane chalcogenides R 1 R 2 R
 3PE (R = tert-butyl or isopropyl, E = S or Se) with the metal halides MX
 2 (M = Pd or Pt, X = Cl or Br), two halochalcogenylphosphonium
 derivatives ( t Bu2 iPrPEBr)2[Pd2Br6] and one hydrolysis product
;
_journal_coeditor_code YZ2063
_journal_issue 3
_journal_name_full 'Acta Crystallographica Section E Crystallographic Communications'
_journal_paper_doi 10.1107/S2056989025000805
_journal_volume 81
_journal_year 2025
_chemical_formula_iupac '(C11 H25 Br P S)2 [Pd2 Br6]'
_chemical_formula_moiety '2(C11 H25 Br P S +), Pd2 Br6 2-'
_chemical_formula_sum 'C22 H50 Br8 P2 Pd2 S2'
_chemical_formula_weight 1292.76
_chemical_name_systematic
;
(Bromosulfanyl)di-<i>tert</i>-butylisopropylphosphanium
di-\m-bromido-bis[dibromidopalladium(II)]
;
_space_group_crystal_system monoclinic
_space_group_IT_number 14
_space_group_name_Hall '-P 2ybc'
_space_group_name_H-M_alt 'P 1 21/c 1'
_atom_sites_solution_hydrogens geom
_atom_sites_solution_primary direct
_atom_sites_solution_secondary difmap
_audit_creation_method SHELXL2019/3
_cell_angle_alpha 90
_cell_angle_beta 98.386(3)
_cell_angle_gamma 90
_cell_formula_units_Z 2
_cell_length_a 7.8691(4)
_cell_length_b 22.7255(8)
_cell_length_c 10.5879(3)
_cell_measurement_reflns_used 8375
_cell_measurement_temperature 100(2)
_cell_measurement_theta_max 29.1954
_cell_measurement_theta_min 2.1366
_cell_volume 1873.18(13)
_computing_cell_refinement
;
CrysAlisPro, Version 1.171.35.21 (Rigaku OD, 2012)
;
_computing_data_collection
;
CrysAlisPro, Version 1.171.35.21 (Rigaku OD, 2012)
;
_computing_data_reduction
;
CrysAlisPro, Version 1.171.35.21 (Rigaku OD, 2012)
;
_computing_molecular_graphics
;
Bruker XP; Version 5.1 (Bruker, 1998)
;
_computing_publication_material
;
publCIF (Westrip, 2010)
;
_computing_structure_refinement
;
<i>SHELXL2019/3</i> (Sheldrick, 2015)
;
_computing_structure_solution
;
SHELXS-97 (Sheldrick, 2008)
;
_diffrn_ambient_temperature 100(2)
_diffrn_detector_area_resol_mean 16.1419
_diffrn_measured_fraction_theta_full 0.997
_diffrn_measured_fraction_theta_max 0.992
_diffrn_measurement_device_type 'Oxford Diffraction Xcalibur, Eos'
_diffrn_measurement_method '\w scans'
_diffrn_radiation_monochromator graphite
_diffrn_radiation_source 'Enhance (Mo) X-ray Source'
_diffrn_radiation_type MoK\a
_diffrn_radiation_wavelength 0.71073
_diffrn_reflns_av_R_equivalents 0.0824
_diffrn_reflns_av_unetI/netI 0.0483
_diffrn_reflns_limit_h_max 10
_diffrn_reflns_limit_h_min -10
_diffrn_reflns_limit_k_max 30
_diffrn_reflns_limit_k_min -30
_diffrn_reflns_limit_l_max 14
_diffrn_reflns_limit_l_min -14
_diffrn_reflns_number 52903
_diffrn_reflns_theta_full 28.000
_diffrn_reflns_theta_max 28.281
_diffrn_reflns_theta_min 2.141
_exptl_absorpt_coefficient_mu 9.704
_exptl_absorpt_correction_T_max 1.00000
_exptl_absorpt_correction_T_min 0.49462
_exptl_absorpt_correction_type multi-scan
_exptl_absorpt_process_details
;
(CrysAlisPro; Rigaku OD, 2012)
;
_exptl_crystal_colour red
_exptl_crystal_density_diffrn 2.292
_exptl_crystal_density_method 'not measured'
_exptl_crystal_description plate
_exptl_crystal_F_000 1232
_exptl_crystal_size_max 0.2
_exptl_crystal_size_mid 0.1
_exptl_crystal_size_min 0.01
_refine_diff_density_max 0.713
_refine_diff_density_min -0.954
_refine_ls_extinction_method none
_refine_ls_goodness_of_fit_ref 1.105
_refine_ls_hydrogen_treatment constr
_refine_ls_matrix_type full
_refine_ls_number_parameters 196
_refine_ls_number_reflns 4622
_refine_ls_number_restraints 87
_refine_ls_restrained_S_all 1.100
_refine_ls_R_factor_all 0.0622
_refine_ls_R_factor_gt 0.0421
_refine_ls_shift/su_max 0.001
_refine_ls_shift/su_mean 0.000
_refine_ls_structure_factor_coef Fsqd
_refine_ls_weighting_details 'w=1/[\s^2^(Fo^2^)+(0.0177P)^2^+6.2080P] where P=(Fo^2^+2Fc^2^)/3'
_refine_ls_weighting_scheme calc
_refine_ls_wR_factor_gt 0.0668
_refine_ls_wR_factor_ref 0.0716
_reflns_number_gt 3740
_reflns_number_total 4622
_reflns_threshold_expression 'I > 2\s(I)'
_cod_data_source_file yz2063.cif
_cod_data_source_block 7
_cod_original_sg_symbol_H-M 'P 21/c'
_cod_database_code 2023378
_shelx_space_group_comment
;
The symmetry employed for this shelxl refinement is uniquely defined
by the following loop, which should always be used as a source of
symmetry information in preference to the above space-group names.
They are only intended as comments.
;
_shelx_estimated_absorpt_t_min 0.247
_shelx_estimated_absorpt_t_max 0.909

loop_
_space_group_symop_operation_xyz
'x, y, z'
'-x, y+1/2, -z+1/2'
'-x, -y, -z'
'x, -y-1/2, z-1/2'

loop_
_atom_site_type_symbol
_atom_site_label
_atom_site_fract_x
_atom_site_fract_y
_atom_site_fract_z
_atom_site_U_iso_or_equiv
_atom_site_adp_type
_atom_site_calc_flag
_atom_site_occupancy
_atom_site_disorder_assembly
_atom_site_disorder_group
Br Br1 0.39593(7) 0.61750(2) 0.46899(5) 0.02308(12) Uani d 1 . .
P P1 0.43599(16) 0.63574(5) 0.78836(12) 0.0152(3) Uani d 1 . .
S S1 0.57414(17) 0.64827(6) 0.63578(12) 0.0201(3) Uani d 1 . .
Pd Pd1 -0.00182(5) 0.56159(2) 0.39219(3) 0.01429(9) Uani d 1 . .
Br Br2 0.14330(7) 0.58219(2) 0.21071(5) 0.02152(12) Uani d 1 . .
Br Br3 0.13664(6) 0.46495(2) 0.42182(5) 0.01861(12) Uani d 1 . .
Br Br4 -0.14636(7) 0.65550(2) 0.37175(5) 0.02252(12) Uani d 1 . .
C C1 0.6145(6) 0.6373(2) 0.9272(4) 0.0195(10) Uani d 1 . .
C C11 0.5461(9) 0.6149(4) 1.0480(6) 0.0291(19) Uani d 0.806(14) A 1
H H11A 0.516541 0.573107 1.037742 0.044 Uiso calc 0.806(14) A 1
H H11B 0.443594 0.637366 1.060595 0.044 Uiso calc 0.806(14) A 1
H H11C 0.634802 0.619982 1.122408 0.044 Uiso calc 0.806(14) A 1
C C12 0.6801(10) 0.7008(3) 0.9529(7) 0.030(2) Uani d 0.806(14) A 1
H H12A 0.784684 0.700238 1.015776 0.046 Uiso calc 0.806(14) A 1
H H12B 0.591760 0.724207 0.986083 0.046 Uiso calc 0.806(14) A 1
H H12C 0.705636 0.718364 0.873216 0.046 Uiso calc 0.806(14) A 1
C C13 0.7632(9) 0.5987(4) 0.9015(7) 0.028(2) Uani d 0.806(14) A 1
H H13A 0.849008 0.596782 0.978382 0.042 Uiso calc 0.806(14) A 1
H H13B 0.815668 0.615459 0.831111 0.042 Uiso calc 0.806(14) A 1
H H13C 0.720826 0.559044 0.878454 0.042 Uiso calc 0.806(14) A 1
C C11' 0.749(3) 0.6836(11) 0.902(3) 0.026(8) Uiso d 0.194(14) A 2
H H11D 0.782645 0.676778 0.817698 0.040 Uiso calc 0.194(14) A 2
H H11E 0.699108 0.723087 0.904523 0.040 Uiso calc 0.194(14) A 2
H H11F 0.849914 0.680470 0.967595 0.040 Uiso calc 0.194(14) A 2
C C12' 0.708(4) 0.5767(8) 0.931(3) 0.019(7) Uiso d 0.194(14) A 2
H H12D 0.748162 0.569631 0.848642 0.028 Uiso calc 0.194(14) A 2
H H12E 0.806985 0.576953 0.998990 0.028 Uiso calc 0.194(14) A 2
H H12F 0.628702 0.545347 0.947110 0.028 Uiso calc 0.194(14) A 2
C C13' 0.556(4) 0.6455(14) 1.0569(19) 0.022(8) Uiso d 0.194(14) A 2
H H13D 0.471188 0.615273 1.068942 0.033 Uiso calc 0.194(14) A 2
H H13E 0.655300 0.641940 1.124171 0.033 Uiso calc 0.194(14) A 2
H H13F 0.504494 0.684557 1.061098 0.033 Uiso calc 0.194(14) A 2
C C2 0.3250(6) 0.5645(2) 0.7640(5) 0.0189(10) Uani d 1 . .
H H2 0.240842 0.569285 0.684305 0.023 Uiso calc 1 . .
C C21 0.4409(7) 0.5136(2) 0.7369(6) 0.0305(13) Uani d 1 . .
H H21A 0.518108 0.503466 0.815075 0.046 Uiso calc 1 . .
H H21B 0.508807 0.525260 0.670503 0.046 Uiso calc 1 . .
H H21C 0.370096 0.479360 0.707790 0.046 Uiso calc 1 . .
C C22 0.2171(9) 0.5480(3) 0.8679(6) 0.0408(16) Uani d 1 . .
H H22A 0.155513 0.511174 0.844575 0.061 Uiso calc 1 . .
H H22B 0.134199 0.579387 0.876382 0.061 Uiso calc 1 . .
H H22C 0.292551 0.542783 0.949374 0.061 Uiso calc 1 . .
C C3 0.2742(7) 0.6967(2) 0.7887(5) 0.0249(12) Uani d 1 . .
C C31 0.1155(13) 0.6835(5) 0.6871(9) 0.030(2) Uani d 0.80(3) B 1
H H31A 0.029423 0.714453 0.689240 0.045 Uiso calc 0.80(3) B 1
H H31B 0.066127 0.645410 0.705724 0.045 Uiso calc 0.80(3) B 1
H H31C 0.151004 0.682183 0.602136 0.045 Uiso calc 0.80(3) B 1
C C32 0.2141(15) 0.7059(6) 0.9180(7) 0.039(3) Uani d 0.80(3) B 1
H H32A 0.309512 0.720990 0.979274 0.059 Uiso calc 0.80(3) B 1
H H32B 0.174793 0.668312 0.948854 0.059 Uiso calc 0.80(3) B 1
H H32C 0.119269 0.734253 0.908965 0.059 Uiso calc 0.80(3) B 1
C C33 0.3548(12) 0.7548(3) 0.7488(14) 0.044(3) Uani d 0.80(3) B 1
H H33A 0.267982 0.786020 0.740752 0.066 Uiso calc 0.80(3) B 1
H H33B 0.396150 0.749228 0.666732 0.066 Uiso calc 0.80(3) B 1
H H33C 0.451165 0.765887 0.813872 0.066 Uiso calc 0.80(3) B 1
C C31' 0.167(4) 0.6839(16) 0.897(3) 0.020 Uiso d 0.20(3) B 2
H H31D 0.110910 0.645445 0.882746 0.030 Uiso calc 0.20(3) B 2
H H31E 0.242663 0.683535 0.979350 0.030 Uiso calc 0.20(3) B 2
H H31F 0.079489 0.714485 0.898118 0.030 Uiso calc 0.20(3) B 2
C C32' 0.363(4) 0.7560(10) 0.808(4) 0.029(10) Uiso d 0.20(3) B 2
H H32D 0.441494 0.755791 0.889056 0.044 Uiso calc 0.20(3) B 2
H H32E 0.428090 0.763569 0.737704 0.044 Uiso calc 0.20(3) B 2
H H32F 0.276691 0.786928 0.810399 0.044 Uiso calc 0.20(3) B 2
C C33' 0.148(5) 0.693(2) 0.664(2) 0.022(10) Uiso d 0.20(3) B 2
H H33D 0.094962 0.654067 0.656033 0.033 Uiso calc 0.20(3) B 2
H H33E 0.059080 0.723190 0.663899 0.033 Uiso calc 0.20(3) B 2
H H33F 0.210480 0.699831 0.591204 0.033 Uiso calc 0.20(3) B 2

loop_
_atom_site_aniso_label
_atom_site_aniso_U_11
_atom_site_aniso_U_22
_atom_site_aniso_U_33
_atom_site_aniso_U_12
_atom_site_aniso_U_13
_atom_site_aniso_U_23
Br1 0.0307(3) 0.0269(3) 0.0112(2) -0.0003(2) 0.0017(2) -0.0001(2)
P1 0.0203(6) 0.0153(6) 0.0102(6) -0.0004(5) 0.0028(5) 0.0005(5)
S1 0.0269(7) 0.0211(7) 0.0129(6) -0.0055(5) 0.0049(5) -0.0007(5)
Pd1 0.01969(19) 0.01357(18) 0.00967(18) 0.00020(14) 0.00232(14) -0.00032(14)
Br2 0.0287(3) 0.0237(3) 0.0133(2) -0.0017(2) 0.0067(2) 0.0026(2)
Br3 0.0251(3) 0.0171(2) 0.0154(2) 0.0045(2) 0.0088(2) 0.00110(19)
Br4 0.0297(3) 0.0163(3) 0.0210(3) 0.0049(2) 0.0020(2) 0.0014(2)
C1 0.026(3) 0.021(3) 0.011(2) -0.006(2) 0.001(2) -0.0004(19)
C11 0.029(4) 0.042(5) 0.015(3) -0.009(4) -0.001(3) 0.003(3)
C12 0.037(4) 0.028(4) 0.025(4) -0.010(3) 0.000(3) -0.003(3)
C13 0.022(4) 0.044(5) 0.016(4) 0.005(3) -0.003(3) -0.004(3)
C2 0.022(3) 0.021(3) 0.013(2) -0.006(2) -0.001(2) 0.000(2)
C21 0.034(3) 0.016(3) 0.039(4) 0.000(2) 0.000(3) 0.002(2)
C22 0.054(4) 0.041(4) 0.031(3) -0.024(3) 0.016(3) -0.011(3)
C3 0.028(3) 0.024(3) 0.023(3) 0.010(2) 0.004(2) -0.001(2)
C31 0.036(5) 0.032(5) 0.021(4) 0.013(4) 0.004(4) -0.007(4)
C32 0.045(6) 0.049(7) 0.023(4) 0.019(5) 0.003(4) -0.010(4)
C33 0.071(6) 0.017(4) 0.046(7) 0.007(3) 0.014(5) -0.003(4)

loop_
_atom_type_symbol
_atom_type_description
_atom_type_scat_dispersion_real
_atom_type_scat_dispersion_imag
_atom_type_scat_source
C C 0.0033 0.0016 'International Tables Vol C Tables 4.2.6.8 and 6.1.1.4'
H H 0.0000 0.0000 'International Tables Vol C Tables 4.2.6.8 and 6.1.1.4'
P P 0.1023 0.0942 'International Tables Vol C Tables 4.2.6.8 and 6.1.1.4'
S S 0.1246 0.1234 'International Tables Vol C Tables 4.2.6.8 and 6.1.1.4'
Br Br -0.2901 2.4595 'International Tables Vol C Tables 4.2.6.8 and 6.1.1.4'
Pd Pd -0.9988 1.0072 'International Tables Vol C Tables 4.2.6.8 and 6.1.1.4'

loop_
_geom_angle_atom_site_label_1
_geom_angle_atom_site_label_2
_geom_angle_atom_site_label_3
_geom_angle_site_symmetry_1
_geom_angle_site_symmetry_3
_geom_angle
_geom_angle_publ_flag
S1 Br1 Br2 . . 175.04(4) y
C2 P1 C1 . . 114.3(2) ?
C2 P1 C3 . . 109.9(2) ?
C1 P1 C3 . . 114.4(2) ?
C2 P1 S1 . . 107.50(17) y
C1 P1 S1 . . 100.83(16) y
C3 P1 S1 . . 109.19(17) y
P1 S1 Br1 . . 103.52(7) y
Br4 Pd1 Br2 . . 91.64(2) y
Br4 Pd1 Br3 . 3_566 92.07(2) y
Br2 Pd1 Br3 . 3_566 176.25(2) y
Br4 Pd1 Br3 . . 177.07(2) y
Br2 Pd1 Br3 . . 91.29(2) y
Br3 Pd1 Br3 3_566 . 85.00(2) y
Pd1 Br2 Br1 . . 71.340(18) y
Pd1 Br3 Pd1 3_566 . 95.00(2) y
C13' C1 C11' . . 112.2(14) ?
C13 C1 C12 . . 109.0(5) ?
C13 C1 C11 . . 109.1(5) ?
C12 C1 C11 . . 108.1(5) ?
C13' C1 C12' . . 106.8(14) ?
C11' C1 C12' . . 105.9(13) ?
C13 C1 P1 . . 110.9(4) ?
C13' C1 P1 . . 114.8(12) ?
C11' C1 P1 . . 109.3(11) ?
C12 C1 P1 . . 110.4(4) ?
C11 C1 P1 . . 109.3(4) ?
C12' C1 P1 . . 107.4(11) ?
C1 C11 H11A . . 109.5 ?
C1 C11 H11B . . 109.5 ?
H11A C11 H11B . . 109.5 ?
C1 C11 H11C . . 109.5 ?
H11A C11 H11C . . 109.5 ?
H11B C11 H11C . . 109.5 ?
C1 C12 H12A . . 109.5 ?
C1 C12 H12B . . 109.5 ?
H12A C12 H12B . . 109.5 ?
C1 C12 H12C . . 109.5 ?
H12A C12 H12C . . 109.5 ?
H12B C12 H12C . . 109.5 ?
C1 C13 H13A . . 109.5 ?
C1 C13 H13B . . 109.5 ?
H13A C13 H13B . . 109.5 ?
C1 C13 H13C . . 109.5 ?
H13A C13 H13C . . 109.5 ?
H13B C13 H13C . . 109.5 ?
C1 C11' H11D . . 109.5 ?
C1 C11' H11E . . 109.5 ?
H11D C11' H11E . . 109.5 ?
C1 C11' H11F . . 109.5 ?
H11D C11' H11F . . 109.5 ?
H11E C11' H11F . . 109.5 ?
C1 C12' H12D . . 109.5 ?
C1 C12' H12E . . 109.5 ?
H12D C12' H12E . . 109.5 ?
C1 C12' H12F . . 109.5 ?
H12D C12' H12F . . 109.5 ?
H12E C12' H12F . . 109.5 ?
C1 C13' H13D . . 109.5 ?
C1 C13' H13E . . 109.5 ?
H13D C13' H13E . . 109.5 ?
C1 C13' H13F . . 109.5 ?
H13D C13' H13F . . 109.5 ?
H13E C13' H13F . . 109.5 ?
C21 C2 C22 . . 111.0(5) ?
C21 C2 P1 . . 114.2(4) ?
C22 C2 P1 . . 114.6(4) ?
C21 C2 H2 . . 105.3 ?
C22 C2 H2 . . 105.3 ?
P1 C2 H2 . . 105.3 ?
C2 C21 H21A . . 109.5 ?
C2 C21 H21B . . 109.5 ?
H21A C21 H21B . . 109.5 ?
C2 C21 H21C . . 109.5 ?
H21A C21 H21C . . 109.5 ?
H21B C21 H21C . . 109.5 ?
C2 C22 H22A . . 109.5 ?
C2 C22 H22B . . 109.5 ?
H22A C22 H22B . . 109.5 ?
C2 C22 H22C . . 109.5 ?
H22A C22 H22C . . 109.5 ?
H22B C22 H22C . . 109.5 ?
C32' C3 C33' . . 113.0(18) ?
C32' C3 C31' . . 110.8(15) ?
C33' C3 C31' . . 106.1(16) ?
C32 C3 C33 . . 108.7(5) ?
C32 C3 C31 . . 108.9(6) ?
C33 C3 C31 . . 107.2(6) ?
C32' C3 P1 . . 110.8(15) ?
C32 C3 P1 . . 113.6(4) ?
C33' C3 P1 . . 108.1(19) ?
C31' C3 P1 . . 107.7(12) ?
C33 C3 P1 . . 108.9(4) ?
C31 C3 P1 . . 109.4(5) ?
C3 C31 H31A . . 109.5 ?
C3 C31 H31B . . 109.5 ?
H31A C31 H31B . . 109.5 ?
C3 C31 H31C . . 109.5 ?
H31A C31 H31C . . 109.5 ?
H31B C31 H31C . . 109.5 ?
C3 C32 H32A . . 109.5 ?
C3 C32 H32B . . 109.5 ?
H32A C32 H32B . . 109.5 ?
C3 C32 H32C . . 109.5 ?
H32A C32 H32C . . 109.5 ?
H32B C32 H32C . . 109.5 ?
C3 C33 H33A . . 109.5 ?
C3 C33 H33B . . 109.5 ?
H33A C33 H33B . . 109.5 ?
C3 C33 H33C . . 109.5 ?
H33A C33 H33C . . 109.5 ?
H33B C33 H33C . . 109.5 ?
C3 C31' H31D . . 109.5 ?
C3 C31' H31E . . 109.5 ?
H31D C31' H31E . . 109.5 ?
C3 C31' H31F . . 109.5 ?
H31D C31' H31F . . 109.5 ?
H31E C31' H31F . . 109.5 ?
C3 C32' H32D . . 109.5 ?
C3 C32' H32E . . 109.5 ?
H32D C32' H32E . . 109.5 ?
C3 C32' H32F . . 109.5 ?
H32D C32' H32F . . 109.5 ?
H32E C32' H32F . . 109.5 ?
C3 C33' H33D . . 109.5 ?
C3 C33' H33E . . 109.5 ?
H33D C33' H33E . . 109.5 ?
C3 C33' H33F . . 109.5 ?
H33D C33' H33F . . 109.5 ?
H33E C33' H33F . . 109.5 ?

loop_
_geom_bond_atom_site_label_1
_geom_bond_atom_site_label_2
_geom_bond_site_symmetry_2
_geom_bond_distance
_geom_bond_publ_flag
Br1 S1 . 2.2027(14) y
Br1 Br2 . 3.2387(7) y
P1 C2 . 1.840(5) ?
P1 C1 . 1.879(5) ?
P1 C3 . 1.881(5) ?
P1 S1 . 2.0941(18) y
Pd1 Br4 . 2.4131(6) y
Pd1 Br2 . 2.4199(6) y
Pd1 Br3 3_566 2.4447(6) y
Pd1 Br3 . 2.4514(6) y
C1 C13 . 1.518(7) ?
C1 C13' . 1.522(14) ?
C1 C11' . 1.542(14) ?
C1 C12 . 1.544(7) ?
C1 C11 . 1.545(7) ?
C1 C12' . 1.562(13) ?
C11 H11A . 0.9800 ?
C11 H11B . 0.9800 ?
C11 H11C . 0.9800 ?
C12 H12A . 0.9800 ?
C12 H12B . 0.9800 ?
C12 H12C . 0.9800 ?
C13 H13A . 0.9800 ?
C13 H13B . 0.9800 ?
C13 H13C . 0.9800 ?
C11' H11D . 0.9800 ?
C11' H11E . 0.9800 ?
C11' H11F . 0.9800 ?
C12' H12D . 0.9800 ?
C12' H12E . 0.9800 ?
C12' H12F . 0.9800 ?
C13' H13D . 0.9800 ?
C13' H13E . 0.9800 ?
C13' H13F . 0.9800 ?
C2 C21 . 1.525(7) ?
C2 C22 . 1.531(7) ?
C2 H2 . 1.0000 ?
C21 H21A . 0.9800 ?
C21 H21B . 0.9800 ?
C21 H21C . 0.9800 ?
C22 H22A . 0.9800 ?
C22 H22B . 0.9800 ?
C22 H22C . 0.9800 ?
C3 C32' . 1.518(14) ?
C3 C32 . 1.527(8) ?
C3 C33' . 1.536(14) ?
C3 C31' . 1.549(14) ?
C3 C33 . 1.550(8) ?
C3 C31 . 1.554(8) ?
C31 H31A . 0.9800 ?
C31 H31B . 0.9800 ?
C31 H31C . 0.9800 ?
C32 H32A . 0.9800 ?
C32 H32B . 0.9800 ?
C32 H32C . 0.9800 ?
C33 H33A . 0.9800 ?
C33 H33B . 0.9800 ?
C33 H33C . 0.9800 ?
C31' H31D . 0.9800 ?
C31' H31E . 0.9800 ?
C31' H31F . 0.9800 ?
C32' H32D . 0.9800 ?
C32' H32E . 0.9800 ?
C32' H32F . 0.9800 ?
C33' H33D . 0.9800 ?
C33' H33E . 0.9800 ?
C33' H33F . 0.9800 ?

loop_
_geom_hbond_atom_site_label_D
_geom_hbond_atom_site_label_H
_geom_hbond_atom_site_label_A
_geom_hbond_site_symmetry_A
_geom_hbond_distance_DH
_geom_hbond_distance_HA
_geom_hbond_distance_DA
_geom_hbond_angle_DHA
_geom_hbond_publ_flag
C11 H11C Br4 1_656 0.98 3.04 4.005(7) 167.2 yes
C12 H12C S1 . 0.98 3.03 3.547(7) 114.4 yes
C12 H12C Br4 4_676 0.98 3.10 3.689(6) 120.4 yes
C13 H13B S1 . 0.98 2.70 3.190(7) 111.2 yes
C2 H2 Br1 . 1.00 2.95 3.468(5) 113.3 yes
C2 H2 Br3 3_566 1.00 3.12 3.928(5) 139.1 yes
C21 H21B Br1 . 0.98 3.03 3.668(6) 123.9 yes
C21 H21B S1 . 0.98 2.88 3.456(6) 118.8 yes
C21 H21B Br3 3_666 0.98 3.10 3.968(6) 149.0 yes
C31 H31C Br1 . 0.98 2.94 3.732(11) 138.5 yes
C33 H33B S1 . 0.98 2.73 3.298(10) 117.2 yes

loop_
_geom_torsion_atom_site_label_1
_geom_torsion_atom_site_label_2
_geom_torsion_atom_site_label_3
_geom_torsion_atom_site_label_4
_geom_torsion_site_symmetry_1
_geom_torsion_site_symmetry_2
_geom_torsion_site_symmetry_3
_geom_torsion_site_symmetry_4
_geom_torsion
_geom_torsion_publ_flag
C2 P1 S1 Br1 . . . . 41.39(18) ?
C1 P1 S1 Br1 . . . . 161.38(15) ?
C3 P1 S1 Br1 . . . . -77.83(18) ?
Br4 Pd1 Br2 Br1 . . . . 95.390(19) ?
Br3 Pd1 Br2 Br1 . . . . -84.823(19) ?
Br2 Pd1 Br3 Pd1 . . . 3_566 179.44(2) ?
Br3 Pd1 Br3 Pd1 3_566 . . 3_566 0.0 ?
C2 P1 C1 C13 . . . . 68.1(5) ?
C3 P1 C1 C13 . . . . -163.9(5) ?
S1 P1 C1 C13 . . . . -46.9(5) ?
C2 P1 C1 C13' . . . . -80.4(14) ?
C3 P1 C1 C13' . . . . 47.6(14) ?
S1 P1 C1 C13' . . . . 164.6(14) ?
C2 P1 C1 C11' . . . . 152.6(14) ?
C3 P1 C1 C11' . . . . -79.4(14) ?
S1 P1 C1 C11' . . . . 37.6(14) ?
C2 P1 C1 C12 . . . . -171.1(4) ?
C3 P1 C1 C12 . . . . -43.1(5) ?
S1 P1 C1 C12 . . . . 74.0(4) ?
C2 P1 C1 C11 . . . . -52.3(5) ?
C3 P1 C1 C11 . . . . 75.7(5) ?
S1 P1 C1 C11 . . . . -167.3(4) ?
C2 P1 C1 C12' . . . . 38.2(13) ?
C3 P1 C1 C12' . . . . 166.2(13) ?
S1 P1 C1 C12' . . . . -76.8(13) ?
C1 P1 C2 C21 . . . . -60.8(4) ?
C3 P1 C2 C21 . . . . 169.0(4) ?
S1 P1 C2 C21 . . . . 50.2(4) ?
C1 P1 C2 C22 . . . . 68.8(5) ?
C3 P1 C2 C22 . . . . -61.4(5) ?
S1 P1 C2 C22 . . . . 179.8(4) ?
C2 P1 C3 C32' . . . . -179.8(19) ?
C1 P1 C3 C32' . . . . 50.0(19) ?
S1 P1 C3 C32' . . . . -62.1(19) ?
C2 P1 C3 C32 . . . . 83.8(8) ?
C1 P1 C3 C32 . . . . -46.4(8) ?
S1 P1 C3 C32 . . . . -158.5(7) ?
C2 P1 C3 C33' . . . . -55.5(17) ?
C1 P1 C3 C33' . . . . 174.4(17) ?
S1 P1 C3 C33' . . . . 62.2(17) ?
C2 P1 C3 C31' . . . . 58.8(17) ?
C1 P1 C3 C31' . . . . -71.4(17) ?
S1 P1 C3 C31' . . . . 176.5(16) ?
C2 P1 C3 C33 . . . . -155.0(6) ?
C1 P1 C3 C33 . . . . 74.8(7) ?
S1 P1 C3 C33 . . . . -37.3(7) ?
C2 P1 C3 C31 . . . . -38.2(7) ?
C1 P1 C3 C31 . . . . -168.4(6) ?
S1 P1 C3 C31 . . . . 79.5(6) ?
